data_4512554
loop_
_publ_author_name
'Sasaki, Toshiyuki'
'Ida, Yoko'
'Yuge, Tetsuharu'
'Yamamoto, Atsushi'
'Hisaki, Ichiro'
'Tohnai, Norimitsu'
'Miyata, Mikiji'

_publ_section_title
;
 Chirality Generation in Supramolecular Clusters: Analogues of
 Octacoordinated Polyhedrons
;
_journal_issue 2
_journal_name_full 'Crystal Growth &amp; Design'
_journal_page_first 658
_journal_paper_doi 10.1021/cg5013445
_journal_volume 15
_journal_year 2015
_chemical_formula_moiety 'C49 H56 N2 O4 '
_chemical_formula_sum 'C49 H56 N2 O4'
_chemical_formula_weight 736.99
_space_group_IT_number 15
_symmetry_cell_setting monoclinic
_symmetry_Int_Tables_number 15
_symmetry_space_group_name_Hall '-C 2yc'
_symmetry_space_group_name_H-M 'C 1 2/c 1'
_cell_angle_alpha 90.0000
_cell_angle_beta 100.788(4)
_cell_angle_gamma 90.0000
_cell_formula_units_Z 8
_cell_length_a 13.5129(12)
_cell_length_b 25.861(2)
_cell_length_c 24.783(2)
_cell_measurement_reflns_used 14653
_cell_measurement_temperature 213.1
_cell_measurement_theta_max 71.3
_cell_measurement_theta_min 3.4
_cell_volume 8507.5(12)
_computing_cell_refinement PROCESS-AUTO
_computing_data_collection PROCESS-AUTO
_computing_data_reduction CrystalStructure
_computing_publication_material 'CrystalStructure 3.8'
_computing_structure_refinement SHELXL
_computing_structure_solution SIR2004
_diffrn_ambient_temperature 213.1
_diffrn_detector_area_resol_mean 10.00
_diffrn_measured_fraction_theta_full 0.950
_diffrn_measured_fraction_theta_max 0.950
_diffrn_measurement_device_type 'Rigaku RAXIS-RAPID'
_diffrn_measurement_method \w
_diffrn_radiation_type 'Cu K\a'
_diffrn_radiation_wavelength 1.54187
_diffrn_reflns_av_R_equivalents 0.197
_diffrn_reflns_limit_h_max 14
_diffrn_reflns_limit_h_min -15
_diffrn_reflns_limit_k_max 31
_diffrn_reflns_limit_k_min -31
_diffrn_reflns_limit_l_max 29
_diffrn_reflns_limit_l_min -29
_diffrn_reflns_number 30657
_diffrn_reflns_theta_full 68.25
_diffrn_reflns_theta_max 68.25
_exptl_absorpt_coefficient_mu 0.565
_exptl_absorpt_correction_T_max 0.754
_exptl_absorpt_correction_T_min 0.597
_exptl_absorpt_correction_type numerical
_exptl_absorpt_process_details
;
    Higashi, T. (1999). Program for Absorption Correction.
    Rigaku Corporation, Tokyo, Japan.
;
_exptl_crystal_colour colorless
_exptl_crystal_density_diffrn 1.151
_exptl_crystal_density_method 'not measured'
_exptl_crystal_description block
_exptl_crystal_F_000 3168.00
_exptl_crystal_size_max 0.80
_exptl_crystal_size_mid 0.60
_exptl_crystal_size_min 0.50
_refine_diff_density_max 0.36
_refine_diff_density_min -0.41
_refine_ls_extinction_method none
_refine_ls_goodness_of_fit_ref 0.931
_refine_ls_hydrogen_treatment refall
_refine_ls_number_parameters 497
_refine_ls_number_reflns 7409
_refine_ls_R_factor_gt 0.1240
_refine_ls_shift/su_max 0.0000
_refine_ls_structure_factor_coef Fsqd
_refine_ls_weighting_details 'w = 1/[\s^2^(Fo^2^)+(0.1769P)^2^+0.0000P] where P=(Fo^2^+2Fc^2^)/3'
_refine_ls_weighting_scheme calc
_refine_ls_wR_factor_ref 0.3746
_reflns_number_gt 2674
_reflns_number_total 7409
_reflns_threshold_expression F^2^>2.0\s(F^2^)
_cod_data_source_file 2-TPAA-isoBut-tAmy.cif
_cod_data_source_block '_TPAA_isobu_tertami3'
_cod_depositor_comments 'Adding full bibliography for 4512552--4512556.cif.'
_cod_original_cell_volume 8507.7(13)
_cod_original_formula_sum 'C49 H56 N2 O4 '
_cod_database_code 4512554

loop_
_symmetry_equiv_pos_site_id
_symmetry_equiv_pos_as_xyz
1 +X,+Y,+Z
2 -X,+Y,1/2-Z
3 -X,-Y,-Z
4 +X,-Y,1/2+Z
5 1/2+X,1/2+Y,+Z
6 1/2-X,1/2+Y,1/2-Z
7 1/2-X,1/2-Y,-Z
8 1/2+X,1/2-Y,1/2+Z

loop_
_atom_site_label
_atom_site_type_symbol
_atom_site_fract_x
_atom_site_fract_y
_atom_site_fract_z
_atom_site_U_iso_or_equiv
_atom_site_adp_type
_atom_site_occupancy
_atom_site_symmetry_multiplicity
_atom_site_calc_flag
_atom_site_refinement_flags
O(1) O 0.3356(3) 0.13737(17) 0.81991(15) 0.0702(11) Uani 1.00 1 d .
O(2) O 0.4014(2) 0.21443(16) 0.80733(14) 0.0652(11) Uani 1.00 1 d .
O(3) O 0.6248(3) 0.10783(17) 0.85435(16) 0.0738(12) Uani 1.00 1 d .
O(4) O 0.6286(2) 0.03149(16) 0.81477(15) 0.0698(11) Uani 1.00 1 d .
N(1) N 0.6074(3) 0.20200(18) 0.80640(16) 0.0613(12) Uani 1.00 1 d .
N(2) N 0.4169(3) 0.04408(19) 0.80224(18) 0.0679(13) Uani 1.00 1 d .
C(1) C 0.3546(3) 0.1838(2) 0.8329(2) 0.0541(14) Uani 1.00 1 d .
C(2) C 0.3202(3) 0.2061(2) 0.88583(18) 0.0504(13) Uani 1.00 1 d .
C(3) C 0.2791(3) 0.1614(2) 0.9189(2) 0.0551(13) Uani 1.00 1 d .
C(4) C 0.3238(5) 0.1498(2) 0.9721(2) 0.0772(19) Uani 1.00 1 d .
C(5) C 0.2817(6) 0.1110(2) 1.0005(2) 0.095(2) Uani 1.00 1 d .
C(6) C 0.2002(5) 0.0833(2) 0.9761(2) 0.082(2) Uani 1.00 1 d .
C(7) C 0.1555(4) 0.0953(2) 0.9234(2) 0.0762(18) Uani 1.00 1 d .
C(8) C 0.1948(4) 0.1339(2) 0.8943(2) 0.0626(15) Uani 1.00 1 d .
C(9) C 0.4139(3) 0.2306(2) 0.9204(2) 0.0507(12) Uani 1.00 1 d .
C(10) C 0.5035(4) 0.2031(2) 0.9324(2) 0.0682(16) Uani 1.00 1 d .
C(11) C 0.5880(4) 0.2231(2) 0.9661(2) 0.0764(19) Uani 1.00 1 d .
C(12) C 0.5879(5) 0.2720(3) 0.9870(2) 0.080(2) Uani 1.00 1 d .
C(13) C 0.4997(4) 0.3007(2) 0.9747(2) 0.0766(19) Uani 1.00 1 d .
C(14) C 0.4142(4) 0.2804(2) 0.9412(2) 0.0659(16) Uani 1.00 1 d .
C(15) C 0.2340(3) 0.2455(2) 0.8680(2) 0.0521(13) Uani 1.00 1 d .
C(16) C 0.2107(4) 0.2671(2) 0.8168(2) 0.0673(16) Uani 1.00 1 d .
C(17) C 0.1335(5) 0.3021(2) 0.8035(2) 0.0795(19) Uani 1.00 1 d .
C(18) C 0.0775(4) 0.3172(2) 0.8409(2) 0.0788(19) Uani 1.00 1 d .
C(19) C 0.0962(4) 0.2962(2) 0.8929(2) 0.0722(17) Uani 1.00 1 d .
C(20) C 0.1735(4) 0.2600(2) 0.9063(2) 0.0641(16) Uani 1.00 1 d .
C(21) C 0.6692(4) 0.0665(2) 0.8461(2) 0.0595(14) Uani 1.00 1 d .
C(22) C 0.7816(3) 0.0612(2) 0.87578(19) 0.0524(13) Uani 1.00 1 d .
C(23) C 0.7926(4) 0.0632(2) 0.9386(2) 0.0591(15) Uani 1.00 1 d .
C(24) C 0.7184(4) 0.0801(2) 0.9657(2) 0.0754(18) Uani 1.00 1 d .
C(25) C 0.7365(6) 0.0840(3) 1.0225(2) 0.104(2) Uani 1.00 1 d .
C(26) C 0.8283(6) 0.0729(2) 1.0535(2) 0.088(2) Uani 1.00 1 d .
C(27) C 0.9030(6) 0.0547(2) 1.0275(2) 0.081(2) Uani 1.00 1 d .
C(28) C 0.8864(5) 0.0500(2) 0.9706(2) 0.0687(16) Uani 1.00 1 d .
C(29) C 0.8234(4) 0.0085(2) 0.8616(2) 0.0575(14) Uani 1.00 1 d .
C(30) C 0.7751(4) -0.0361(2) 0.8764(2) 0.0659(16) Uani 1.00 1 d .
C(31) C 0.8095(5) -0.0842(3) 0.8638(2) 0.087(2) Uani 1.00 1 d .
C(32) C 0.8888(6) -0.0904(3) 0.8382(2) 0.094(2) Uani 1.00 1 d .
C(33) C 0.9387(5) -0.0467(3) 0.8240(2) 0.089(2) Uani 1.00 1 d .
C(34) C 0.9047(4) 0.0030(2) 0.8360(2) 0.0691(17) Uani 1.00 1 d .
C(35) C 0.8374(3) 0.1068(2) 0.85454(19) 0.0519(13) Uani 1.00 1 d .
C(36) C 0.8275(4) 0.1149(2) 0.7981(2) 0.0642(16) Uani 1.00 1 d .
C(37) C 0.8771(4) 0.1550(2) 0.7772(2) 0.0690(17) Uani 1.00 1 d .
C(38) C 0.9371(4) 0.1878(2) 0.8124(2) 0.0670(16) Uani 1.00 1 d .
C(39) C 0.9453(4) 0.1812(2) 0.8678(2) 0.0675(16) Uani 1.00 1 d .
C(40) C 0.8950(3) 0.1411(2) 0.8889(2) 0.0592(15) Uani 1.00 1 d .
C(41) C 0.6884(4) 0.2346(2) 0.8366(2) 0.0729(17) Uani 1.00 1 d .
C(42) C 0.6805(5) 0.2898(3) 0.8202(3) 0.091(2) Uani 1.00 1 d .
C(43) C 0.5888(6) 0.3161(3) 0.8263(4) 0.129(3) Uani 1.00 1 d .
C(44) C 0.7735(6) 0.3179(3) 0.8515(4) 0.143(3) Uani 1.00 1 d .
C(45) C 0.3737(5) 0.0055(3) 0.8366(3) 0.096(2) Uani 1.00 1 d .
C(46) C 0.4172(8) 0.0236(4) 0.9029(3) 0.162(4) Uani 1.00 1 d .
C(47) C 0.2602(5) 0.0067(3) 0.8197(3) 0.123(3) Uani 1.00 1 d .
C(48) C 0.4178(8) -0.0452(4) 0.8324(4) 0.144(3) Uani 1.00 1 d .
C(49) C 0.3896(13) -0.0658(5) 0.7793(5) 0.257(9) Uani 1.00 1 d .
H(1) H 0.3818 0.1677 0.9893 0.093 Uiso 1.00 1 c R
H(2) H 0.3107 0.1040 1.0373 0.114 Uiso 1.00 1 c R
H(3) H 0.1750 0.0563 0.9951 0.099 Uiso 1.00 1 c R
H(4) H 0.0974 0.0772 0.9066 0.091 Uiso 1.00 1 c R
H(5) H 0.1640 0.1413 0.8579 0.075 Uiso 1.00 1 c R
H(6) H 0.5068 0.1699 0.9172 0.082 Uiso 1.00 1 c R
H(7) H 0.6464 0.2027 0.9748 0.092 Uiso 1.00 1 c R
H(8) H 0.6460 0.2858 1.0091 0.097 Uiso 1.00 1 c R
H(9) H 0.4977 0.3342 0.9891 0.092 Uiso 1.00 1 c R
H(10) H 0.3558 0.3008 0.9327 0.079 Uiso 1.00 1 c R
H(11) H 0.2485 0.2579 0.7901 0.081 Uiso 1.00 1 c R
H(12) H 0.1192 0.3159 0.7678 0.095 Uiso 1.00 1 c R
H(13) H 0.0261 0.3419 0.8313 0.095 Uiso 1.00 1 c R
H(14) H 0.0575 0.3061 0.9190 0.087 Uiso 1.00 1 c R
H(15) H 0.1856 0.2450 0.9415 0.077 Uiso 1.00 1 c R
H(16) H 0.6547 0.0890 0.9454 0.090 Uiso 1.00 1 c R
H(17) H 0.6840 0.0946 1.0401 0.125 Uiso 1.00 1 c R
H(18) H 0.8405 0.0776 1.0918 0.106 Uiso 1.00 1 c R
H(19) H 0.9659 0.0453 1.0484 0.097 Uiso 1.00 1 c R
H(20) H 0.9383 0.0378 0.9534 0.082 Uiso 1.00 1 c R
H(21) H 0.7202 -0.0332 0.8946 0.079 Uiso 1.00 1 c R
H(22) H 0.7763 -0.1138 0.8735 0.104 Uiso 1.00 1 c R
H(23) H 0.9100 -0.1236 0.8302 0.113 Uiso 1.00 1 c R
H(24) H 0.9944 -0.0502 0.8065 0.107 Uiso 1.00 1 c R
H(25) H 0.9379 0.0325 0.8263 0.083 Uiso 1.00 1 c R
H(26) H 0.7863 0.0926 0.7737 0.077 Uiso 1.00 1 c R
H(27) H 0.8694 0.1597 0.7390 0.083 Uiso 1.00 1 c R
H(28) H 0.9724 0.2146 0.7986 0.080 Uiso 1.00 1 c R
H(29) H 0.9856 0.2040 0.8921 0.081 Uiso 1.00 1 c R
H(30) H 0.9006 0.1377 0.9271 0.071 Uiso 1.00 1 c R
H(31) H 0.6161 0.1692 0.8185 0.074 Uiso 1.00 1 c R
H(32) H 0.6090 0.2031 0.7703 0.074 Uiso 1.00 1 c R
H(33) H 0.5474 0.2138 0.8120 0.074 Uiso 1.00 1 c R
H(34) H 0.7533 0.2211 0.8307 0.087 Uiso 1.00 1 c R
H(35) H 0.6875 0.2321 0.8759 0.087 Uiso 1.00 1 c R
H(36) H 0.6844 0.2912 0.7807 0.109 Uiso 1.00 1 c R
H(37) H 0.5917 0.3518 0.8146 0.155 Uiso 1.00 1 c R
H(38) H 0.5817 0.3151 0.8645 0.155 Uiso 1.00 1 c R
H(39) H 0.5316 0.2990 0.8038 0.155 Uiso 1.00 1 c R
H(40) H 0.8338 0.2993 0.8468 0.172 Uiso 1.00 1 c R
H(41) H 0.7702 0.3193 0.8902 0.172 Uiso 1.00 1 c R
H(42) H 0.7756 0.3527 0.8373 0.172 Uiso 1.00 1 c R
H(43) H 0.3889 0.0752 0.8053 0.081 Uiso 1.00 1 c R
H(44) H 0.4039 0.0339 0.7669 0.081 Uiso 1.00 1 c R
H(45) H 0.4840 0.0462 0.8139 0.081 Uiso 1.00 1 c R
H(46) H 0.3901 0.0573 0.9094 0.194 Uiso 1.00 1 c R
H(47) H 0.4901 0.0253 0.9096 0.194 Uiso 1.00 1 c R
H(48) H 0.3960 -0.0015 0.9275 0.194 Uiso 1.00 1 c R
H(49) H 0.2360 0.0415 0.8241 0.147 Uiso 1.00 1 c R
H(50) H 0.2306 -0.0169 0.8427 0.147 Uiso 1.00 1 c R
H(51) H 0.2412 -0.0038 0.7816 0.147 Uiso 1.00 1 c R
H(52) H 0.4914 -0.0425 0.8417 0.173 Uiso 1.00 1 c R
H(53) H 0.3959 -0.0686 0.8590 0.173 Uiso 1.00 1 c R
H(54) H 0.4210 -0.0993 0.7778 0.308 Uiso 1.00 1 c R
H(55) H 0.4114 -0.0427 0.7530 0.308 Uiso 1.00 1 c R
H(56) H 0.3169 -0.0695 0.7706 0.308 Uiso 1.00 1 c R

loop_
_atom_site_aniso_label
_atom_site_aniso_U_11
_atom_site_aniso_U_22
_atom_site_aniso_U_33
_atom_site_aniso_U_12
_atom_site_aniso_U_13
_atom_site_aniso_U_23
O(1) 0.074(2) 0.068(2) 0.070(2) -0.000(2) 0.016(2) -0.012(2)
O(2) 0.053(2) 0.089(3) 0.057(2) -0.001(2) 0.0189(18) 0.0045(19)
O(3) 0.056(2) 0.066(2) 0.098(3) 0.004(2) 0.013(2) 0.012(2)
O(4) 0.055(2) 0.081(3) 0.069(2) -0.008(2) 0.0001(19) -0.000(2)
N(1) 0.055(2) 0.071(3) 0.058(2) 0.004(2) 0.011(2) 0.003(2)
N(2) 0.055(2) 0.077(3) 0.068(2) -0.009(2) 0.003(2) -0.001(2)
C(1) 0.036(2) 0.077(4) 0.050(2) 0.008(2) 0.009(2) -0.000(2)
C(2) 0.045(2) 0.068(3) 0.039(2) -0.006(2) 0.010(2) -0.006(2)
C(3) 0.047(3) 0.060(3) 0.058(3) -0.010(2) 0.009(2) 0.000(2)
C(4) 0.095(4) 0.082(4) 0.050(3) -0.023(3) 0.001(3) 0.006(2)
C(5) 0.128(6) 0.094(5) 0.061(3) -0.044(5) 0.014(3) 0.013(3)
C(6) 0.095(5) 0.082(4) 0.070(3) -0.029(4) 0.014(3) 0.013(3)
C(7) 0.060(3) 0.079(5) 0.093(4) -0.018(3) 0.024(3) -0.004(3)
C(8) 0.053(3) 0.074(4) 0.060(3) -0.007(3) 0.010(2) -0.001(2)
C(9) 0.049(3) 0.052(3) 0.049(2) -0.007(2) 0.007(2) -0.005(2)
C(10) 0.056(3) 0.075(4) 0.068(3) -0.002(3) -0.003(2) -0.004(3)
C(11) 0.057(3) 0.096(5) 0.068(3) -0.001(3) -0.008(3) 0.003(3)
C(12) 0.057(3) 0.115(6) 0.064(3) -0.016(4) -0.002(3) -0.013(3)
C(13) 0.074(4) 0.080(4) 0.068(3) -0.018(3) -0.007(3) -0.014(3)
C(14) 0.059(3) 0.071(4) 0.063(3) -0.001(3) 0.001(2) 0.001(2)
C(15) 0.039(2) 0.064(3) 0.053(2) 0.001(2) 0.007(2) -0.008(2)
C(16) 0.065(3) 0.080(4) 0.056(3) 0.017(3) 0.010(2) 0.006(2)
C(17) 0.074(4) 0.081(5) 0.083(4) 0.017(3) 0.013(3) 0.012(3)
C(18) 0.059(4) 0.077(4) 0.094(4) 0.007(3) -0.001(3) -0.010(3)
C(19) 0.048(3) 0.083(4) 0.084(4) -0.003(3) 0.009(3) -0.024(3)
C(20) 0.050(3) 0.081(4) 0.060(3) -0.003(3) 0.006(2) -0.007(2)
C(21) 0.054(3) 0.063(4) 0.058(3) -0.008(3) 0.002(2) 0.007(3)
C(22) 0.043(2) 0.069(3) 0.044(2) -0.004(2) 0.005(2) -0.001(2)
C(23) 0.064(3) 0.068(4) 0.045(2) -0.006(3) 0.009(2) 0.003(2)
C(24) 0.068(4) 0.095(5) 0.065(3) 0.006(3) 0.015(3) -0.001(3)
C(25) 0.112(6) 0.141(7) 0.065(4) 0.002(5) 0.031(4) -0.002(4)
C(26) 0.130(6) 0.084(5) 0.056(3) -0.005(4) 0.031(4) -0.003(3)
C(27) 0.114(5) 0.068(4) 0.053(3) 0.002(4) -0.001(3) 0.004(2)
C(28) 0.083(4) 0.062(4) 0.058(3) 0.001(3) 0.005(3) 0.002(2)
C(29) 0.049(3) 0.071(4) 0.050(2) 0.003(2) 0.002(2) -0.001(2)
C(30) 0.065(3) 0.068(4) 0.061(3) -0.004(3) 0.002(2) 0.009(3)
C(31) 0.096(5) 0.068(5) 0.095(4) 0.006(4) 0.013(4) 0.006(3)
C(32) 0.115(6) 0.079(5) 0.085(4) 0.018(5) 0.009(4) -0.006(4)
C(33) 0.076(5) 0.115(7) 0.073(4) 0.022(4) 0.006(3) 0.001(4)
C(34) 0.065(3) 0.083(5) 0.059(3) 0.009(3) 0.012(2) 0.001(3)
C(35) 0.044(2) 0.061(3) 0.049(2) -0.008(2) 0.005(2) -0.001(2)
C(36) 0.062(3) 0.081(4) 0.049(2) -0.020(3) 0.008(2) -0.002(2)
C(37) 0.070(3) 0.084(4) 0.054(3) -0.020(3) 0.015(2) -0.002(3)
C(38) 0.060(3) 0.070(4) 0.071(3) -0.006(3) 0.015(2) 0.008(3)
C(39) 0.056(3) 0.078(4) 0.065(3) -0.011(3) 0.001(2) -0.001(3)
C(40) 0.048(3) 0.074(4) 0.053(2) -0.006(2) 0.001(2) -0.001(2)
C(41) 0.048(3) 0.085(5) 0.083(4) -0.000(3) 0.007(3) -0.008(3)
C(42) 0.086(5) 0.076(5) 0.117(5) -0.014(4) 0.035(4) -0.019(4)
C(43) 0.107(6) 0.085(6) 0.192(8) 0.000(5) 0.021(6) -0.006(5)
C(44) 0.098(6) 0.109(7) 0.228(10) -0.033(5) 0.045(7) -0.035(6)
C(45) 0.079(5) 0.089(6) 0.117(6) -0.012(4) 0.016(4) 0.032(4)
C(46) 0.210(12) 0.165(9) 0.130(8) -0.012(8) 0.085(8) 0.044(6)
C(47) 0.075(5) 0.133(7) 0.160(7) -0.008(5) 0.022(5) 0.041(5)
C(48) 0.144(8) 0.106(8) 0.196(11) -0.011(7) 0.064(8) 0.010(7)
C(49) 0.43(2) 0.180(13) 0.179(12) 0.106(15) 0.096(14) 0.044(10)

loop_
_atom_type_symbol
_atom_type_description
_atom_type_scat_dispersion_real
_atom_type_scat_dispersion_imag
_atom_type_scat_source
C C 0.018 0.009
;
International Tables for Crystallography
(1992, Vol. C, Tables 4.2.6.8 and 6.1.1.4)
;
H H 0.000 0.000
;
International Tables for Crystallography
(1992, Vol. C, Table 6.1.1.4)
;
O O 0.049 0.032
;
International Tables for Crystallography
(1992, Vol. C, Tables 4.2.6.8 and 6.1.1.4)
;
N N 0.031 0.018
;
International Tables for Crystallography
(1992, Vol. C, Tables 4.2.6.8 and 6.1.1.4)
;

loop_
_geom_angle_atom_site_label_1
_geom_angle_atom_site_label_2
_geom_angle_atom_site_label_3
_geom_angle
_geom_angle_publ_flag
O(1) C(1) O(2) 124.8(5) yes
O(1) C(1) C(2) 118.9(4) yes
O(2) C(1) C(2) 116.3(5) yes
C(1) C(2) C(3) 110.6(4) yes
C(1) C(2) C(9) 106.0(4) yes
C(1) C(2) C(15) 109.0(3) yes
C(3) C(2) C(9) 110.4(3) yes
C(3) C(2) C(15) 108.1(4) yes
C(9) C(2) C(15) 112.7(4) yes
C(2) C(3) C(4) 121.5(4) yes
C(2) C(3) C(8) 119.3(4) yes
C(4) C(3) C(8) 119.2(5) yes
C(3) C(4) C(5) 119.2(5) yes
C(4) C(5) C(6) 121.7(5) yes
C(5) C(6) C(7) 118.9(6) yes
C(6) C(7) C(8) 120.8(5) yes
C(3) C(8) C(7) 120.2(5) yes
C(2) C(9) C(10) 120.3(4) yes
C(2) C(9) C(14) 122.7(4) yes
C(10) C(9) C(14) 117.1(4) yes
C(9) C(10) C(11) 121.7(5) yes
C(10) C(11) C(12) 121.0(6) yes
C(11) C(12) C(13) 118.3(5) yes
C(12) C(13) C(14) 120.8(6) yes
C(9) C(14) C(13) 121.1(5) yes
C(2) C(15) C(16) 124.3(4) yes
C(2) C(15) C(20) 118.8(4) yes
C(16) C(15) C(20) 116.8(4) yes
C(15) C(16) C(17) 121.7(5) yes
C(16) C(17) C(18) 121.3(6) yes
C(17) C(18) C(19) 119.8(6) yes
C(18) C(19) C(20) 119.0(6) yes
C(15) C(20) C(19) 121.4(5) yes
O(3) C(21) O(4) 123.2(5) yes
O(3) C(21) C(22) 116.6(4) yes
O(4) C(21) C(22) 120.1(5) yes
C(21) C(22) C(23) 111.9(4) yes
C(21) C(22) C(29) 109.6(4) yes
C(21) C(22) C(35) 105.3(4) yes
C(23) C(22) C(29) 107.0(4) yes
C(23) C(22) C(35) 111.0(4) yes
C(29) C(22) C(35) 112.1(4) yes
C(22) C(23) C(24) 124.3(4) yes
C(22) C(23) C(28) 117.9(5) yes
C(24) C(23) C(28) 117.6(4) yes
C(23) C(24) C(25) 120.8(5) yes
C(24) C(25) C(26) 121.7(7) yes
C(25) C(26) C(27) 118.6(6) yes
C(26) C(27) C(28) 120.7(6) yes
C(23) C(28) C(27) 120.6(6) yes
C(22) C(29) C(30) 117.3(5) yes
C(22) C(29) C(34) 123.8(5) yes
C(30) C(29) C(34) 119.0(5) yes
C(29) C(30) C(31) 119.2(6) yes
C(30) C(31) C(32) 122.6(7) yes
C(31) C(32) C(33) 119.1(7) yes
C(32) C(33) C(34) 119.4(7) yes
C(29) C(34) C(33) 120.7(6) yes
C(22) C(35) C(36) 119.7(4) yes
C(22) C(35) C(40) 122.7(4) yes
C(36) C(35) C(40) 117.6(5) yes
C(35) C(36) C(37) 121.7(5) yes
C(36) C(37) C(38) 119.6(5) yes
C(37) C(38) C(39) 119.3(5) yes
C(38) C(39) C(40) 121.1(5) yes
C(35) C(40) C(39) 120.7(4) yes
N(1) C(41) C(42) 113.9(4) yes
C(41) C(42) C(43) 116.3(7) yes
C(41) C(42) C(44) 107.9(5) yes
C(43) C(42) C(44) 111.3(7) yes
N(2) C(45) C(46) 105.3(6) yes
N(2) C(45) C(47) 108.2(6) yes
N(2) C(45) C(48) 110.6(7) yes
C(46) C(45) C(47) 114.2(7) yes
C(46) C(45) C(48) 104.1(7) yes
C(47) C(45) C(48) 114.0(7) yes
C(45) C(48) C(49) 111.5(9) yes
C(41) N(1) H(31) 109.5 no
C(41) N(1) H(32) 109.5 no
C(41) N(1) H(33) 109.5 no
H(31) N(1) H(32) 109.5 no
H(31) N(1) H(33) 109.5 no
H(32) N(1) H(33) 109.5 no
C(45) N(2) H(43) 109.5 no
C(45) N(2) H(44) 109.5 no
C(45) N(2) H(45) 109.5 no
H(43) N(2) H(44) 109.5 no
H(43) N(2) H(45) 109.5 no
H(44) N(2) H(45) 109.5 no
C(3) C(4) H(1) 120.4 no
C(5) C(4) H(1) 120.4 no
C(4) C(5) H(2) 119.2 no
C(6) C(5) H(2) 119.2 no
C(5) C(6) H(3) 120.6 no
C(7) C(6) H(3) 120.6 no
C(6) C(7) H(4) 119.6 no
C(8) C(7) H(4) 119.6 no
C(3) C(8) H(5) 119.9 no
C(7) C(8) H(5) 119.9 no
C(9) C(10) H(6) 119.1 no
C(11) C(10) H(6) 119.1 no
C(10) C(11) H(7) 119.5 no
C(12) C(11) H(7) 119.5 no
C(11) C(12) H(8) 120.9 no
C(13) C(12) H(8) 120.9 no
C(12) C(13) H(9) 119.6 no
C(14) C(13) H(9) 119.6 no
C(9) C(14) H(10) 119.5 no
C(13) C(14) H(10) 119.5 no
C(15) C(16) H(11) 119.2 no
C(17) C(16) H(11) 119.2 no
C(16) C(17) H(12) 119.3 no
C(18) C(17) H(12) 119.3 no
C(17) C(18) H(13) 120.1 no
C(19) C(18) H(13) 120.1 no
C(18) C(19) H(14) 120.5 no
C(20) C(19) H(14) 120.5 no
C(15) C(20) H(15) 119.3 no
C(19) C(20) H(15) 119.3 no
C(23) C(24) H(16) 119.6 no
C(25) C(24) H(16) 119.6 no
C(24) C(25) H(17) 119.2 no
C(26) C(25) H(17) 119.1 no
C(25) C(26) H(18) 120.7 no
C(27) C(26) H(18) 120.7 no
C(26) C(27) H(19) 119.7 no
C(28) C(27) H(19) 119.7 no
C(23) C(28) H(20) 119.7 no
C(27) C(28) H(20) 119.7 no
C(29) C(30) H(21) 120.4 no
C(31) C(30) H(21) 120.4 no
C(30) C(31) H(22) 118.7 no
C(32) C(31) H(22) 118.7 no
C(31) C(32) H(23) 120.5 no
C(33) C(32) H(23) 120.5 no
C(32) C(33) H(24) 120.3 no
C(34) C(33) H(24) 120.3 no
C(29) C(34) H(25) 119.6 no
C(33) C(34) H(25) 119.6 no
C(35) C(36) H(26) 119.2 no
C(37) C(36) H(26) 119.2 no
C(36) C(37) H(27) 120.2 no
C(38) C(37) H(27) 120.2 no
C(37) C(38) H(28) 120.4 no
C(39) C(38) H(28) 120.4 no
C(38) C(39) H(29) 119.4 no
C(40) C(39) H(29) 119.5 no
C(35) C(40) H(30) 119.7 no
C(39) C(40) H(30) 119.7 no
N(1) C(41) H(34) 108.8 no
N(1) C(41) H(35) 108.8 no
C(42) C(41) H(34) 108.8 no
C(42) C(41) H(35) 108.8 no
H(34) C(41) H(35) 107.7 no
C(41) C(42) H(36) 106.9 no
C(43) C(42) H(36) 106.9 no
C(44) C(42) H(36) 107.0 no
C(42) C(43) H(37) 109.5 no
C(42) C(43) H(38) 109.5 no
C(42) C(43) H(39) 109.5 no
H(37) C(43) H(38) 109.5 no
H(37) C(43) H(39) 109.5 no
H(38) C(43) H(39) 109.5 no
C(42) C(44) H(40) 109.5 no
C(42) C(44) H(41) 109.5 no
C(42) C(44) H(42) 109.5 no
H(40) C(44) H(41) 109.5 no
H(40) C(44) H(42) 109.5 no
H(41) C(44) H(42) 109.5 no
C(45) C(46) H(46) 109.5 no
C(45) C(46) H(47) 109.5 no
C(45) C(46) H(48) 109.5 no
H(46) C(46) H(47) 109.5 no
H(46) C(46) H(48) 109.5 no
H(47) C(46) H(48) 109.5 no
C(45) C(47) H(49) 109.5 no
C(45) C(47) H(50) 109.5 no
C(45) C(47) H(51) 109.5 no
H(49) C(47) H(50) 109.5 no
H(49) C(47) H(51) 109.5 no
H(50) C(47) H(51) 109.5 no
C(45) C(48) H(52) 109.3 no
C(45) C(48) H(53) 109.3 no
C(49) C(48) H(52) 109.3 no
C(49) C(48) H(53) 109.3 no
H(52) C(48) H(53) 108.0 no
C(48) C(49) H(54) 109.5 no
C(48) C(49) H(55) 109.5 no
C(48) C(49) H(56) 109.5 no
H(54) C(49) H(55) 109.5 no
H(54) C(49) H(56) 109.5 no
H(55) C(49) H(56) 109.5 no

loop_
_geom_bond_atom_site_label_1
_geom_bond_atom_site_label_2
_geom_bond_distance
_geom_bond_publ_flag
O(1) C(1) 1.258(7) yes
O(2) C(1) 1.257(7) yes
O(3) C(21) 1.260(7) yes
O(4) C(21) 1.251(6) yes
N(1) C(41) 1.470(7) yes
N(2) C(45) 1.499(10) yes
C(1) C(2) 1.579(7) yes
C(2) C(3) 1.576(7) yes
C(2) C(9) 1.527(6) yes
C(2) C(15) 1.548(7) yes
C(3) C(4) 1.377(7) yes
C(3) C(8) 1.383(7) yes
C(4) C(5) 1.406(10) yes
C(5) C(6) 1.357(9) yes
C(6) C(7) 1.367(8) yes
C(7) C(8) 1.396(9) yes
C(9) C(10) 1.389(7) yes
C(9) C(14) 1.388(8) yes
C(10) C(11) 1.383(8) yes
C(11) C(12) 1.367(10) yes
C(12) C(13) 1.389(9) yes
C(13) C(14) 1.391(7) yes
C(15) C(16) 1.368(7) yes
C(15) C(20) 1.414(8) yes
C(16) C(17) 1.373(8) yes
C(17) C(18) 1.360(10) yes
C(18) C(19) 1.377(9) yes
C(19) C(20) 1.396(8) yes
C(21) C(22) 1.566(7) yes
C(22) C(23) 1.537(6) yes
C(22) C(29) 1.539(8) yes
C(22) C(35) 1.545(7) yes
C(23) C(24) 1.378(9) yes
C(23) C(28) 1.406(8) yes
C(24) C(25) 1.388(9) yes
C(25) C(26) 1.361(10) yes
C(26) C(27) 1.379(11) yes
C(27) C(28) 1.391(8) yes
C(29) C(30) 1.406(9) yes
C(29) C(34) 1.376(8) yes
C(30) C(31) 1.384(10) yes
C(31) C(32) 1.354(12) yes
C(32) C(33) 1.395(12) yes
C(33) C(34) 1.414(11) yes
C(35) C(36) 1.395(7) yes
C(35) C(40) 1.368(7) yes
C(36) C(37) 1.387(8) yes
C(37) C(38) 1.369(8) yes
C(38) C(39) 1.369(8) yes
C(39) C(40) 1.392(8) yes
C(41) C(42) 1.483(10) yes
C(42) C(43) 1.444(12) yes
C(42) C(44) 1.531(11) yes
C(45) C(46) 1.705(11) yes
C(45) C(47) 1.513(10) yes
C(45) C(48) 1.452(14) yes
C(48) C(49) 1.404(17) yes
N(1) H(31) 0.900 no
N(1) H(32) 0.900 no
N(1) H(33) 0.900 no
N(2) H(43) 0.900 no
N(2) H(44) 0.900 no
N(2) H(45) 0.900 no
C(4) H(1) 0.940 no
C(5) H(2) 0.940 no
C(6) H(3) 0.940 no
C(7) H(4) 0.940 no
C(8) H(5) 0.940 no
C(10) H(6) 0.940 no
C(11) H(7) 0.940 no
C(12) H(8) 0.940 no
C(13) H(9) 0.940 no
C(14) H(10) 0.940 no
C(16) H(11) 0.940 no
C(17) H(12) 0.940 no
C(18) H(13) 0.940 no
C(19) H(14) 0.940 no
C(20) H(15) 0.940 no
C(24) H(16) 0.940 no
C(25) H(17) 0.940 no
C(26) H(18) 0.940 no
C(27) H(19) 0.940 no
C(28) H(20) 0.940 no
C(30) H(21) 0.940 no
C(31) H(22) 0.940 no
C(32) H(23) 0.940 no
C(33) H(24) 0.940 no
C(34) H(25) 0.940 no
C(36) H(26) 0.940 no
C(37) H(27) 0.940 no
C(38) H(28) 0.940 no
C(39) H(29) 0.940 no
C(40) H(30) 0.940 no
C(41) H(34) 0.980 no
C(41) H(35) 0.980 no
C(42) H(36) 0.990 no
C(43) H(37) 0.970 no
C(43) H(38) 0.970 no
C(43) H(39) 0.970 no
C(44) H(40) 0.970 no
C(44) H(41) 0.970 no
C(44) H(42) 0.970 no
C(46) H(46) 0.970 no
C(46) H(47) 0.970 no
C(46) H(48) 0.970 no
C(47) H(49) 0.970 no
C(47) H(50) 0.970 no
C(47) H(51) 0.970 no
C(48) H(52) 0.980 no
C(48) H(53) 0.980 no
C(49) H(54) 0.970 no
C(49) H(55) 0.970 no
C(49) H(56) 0.970 no

loop_
_geom_contact_atom_site_label_1
_geom_contact_atom_site_label_2
_geom_contact_distance
_geom_contact_site_symmetry_2
O(1) N(2) 2.721(6) .
O(1) C(36) 3.367(6) 2_656
O(1) C(37) 3.415(6) 2_656
O(1) C(45) 3.462(9) .
O(1) C(47) 3.530(9) .
O(2) N(1) 2.806(5) .
O(2) N(1) 2.817(5) 2_656
O(2) C(41) 3.583(6) 2_656
O(3) N(1) 2.701(6) .
O(3) N(2) 3.304(5) .
O(3) C(41) 3.438(8) .
O(4) N(2) 2.837(6) .
O(4) N(2) 2.868(5) 2_656
O(4) C(48) 3.564(12) .
O(4) C(49) 3.407(14) 2_656
N(1) O(2) 2.806(5) .
N(1) O(2) 2.817(5) 2_656
N(1) O(3) 2.701(6) .
N(2) O(1) 2.721(6) .
N(2) O(3) 3.304(5) .
N(2) O(4) 2.837(6) .
N(2) O(4) 2.868(5) 2_656
N(2) C(21) 3.427(7) .
C(4) C(19) 3.598(8) 7_557
C(8) C(39) 3.530(8) 1_455
C(19) C(4) 3.598(8) 7_557
C(19) C(39) 3.595(8) 1_455
C(21) N(2) 3.427(7) .
C(36) O(1) 3.367(6) 2_656
C(37) O(1) 3.415(6) 2_656
C(39) C(8) 3.530(8) 1_655
C(39) C(19) 3.595(8) 1_655
C(41) O(2) 3.583(6) 2_656
C(41) O(3) 3.438(8) .
C(45) O(1) 3.462(9) .
C(47) O(1) 3.530(9) .
C(48) O(4) 3.564(12) .
C(49) O(4) 3.407(14) 2_656
C(49) C(49) 3.56(2) 2_656
O(1) H(26) 2.829 2_656
O(1) H(27) 2.936 2_656
O(1) H(32) 3.012 2_656
O(1) H(33) 3.514 .
O(1) H(43) 1.825 .
O(1) H(44) 3.192 .
O(1) H(45) 3.118 .
O(1) H(46) 3.023 .
O(1) H(49) 2.833 .
O(2) H(31) 3.092 .
O(2) H(31) 3.296 2_656
O(2) H(32) 3.124 .
O(2) H(32) 1.925 2_656
O(2) H(33) 1.955 .
O(2) H(33) 3.160 2_656
O(2) H(36) 3.018 2_656
O(2) H(39) 2.819 .
O(3) H(6) 2.912 .
O(3) H(31) 1.812 .
O(3) H(32) 3.208 .
O(3) H(33) 3.048 .
O(3) H(34) 3.511 .
O(3) H(35) 3.341 .
O(3) H(43) 3.301 .
O(3) H(44) 3.520 2_656
O(3) H(45) 2.540 .
O(3) H(47) 3.267 .
O(4) H(31) 3.567 .
O(4) H(43) 3.397 .
O(4) H(43) 3.150 2_656
O(4) H(44) 3.047 .
O(4) H(44) 1.989 2_656
O(4) H(45) 1.986 .
O(4) H(45) 3.289 2_656
O(4) H(47) 3.271 .
O(4) H(51) 3.348 2_656
O(4) H(52) 2.829 .
O(4) H(55) 3.599 .
O(4) H(55) 2.540 2_656
O(4) H(56) 3.525 2_656
N(1) H(6) 3.388 .
N(1) H(32) 3.175 2_656
N(1) H(33) 3.283 2_656
N(2) H(26) 3.275 2_656
N(2) H(44) 3.227 2_656
N(2) H(45) 3.395 2_656
C(1) H(27) 3.273 2_656
C(1) H(32) 2.740 2_656
C(1) H(33) 2.858 .
C(1) H(43) 2.947 .
C(3) H(46) 3.112 .
C(4) H(14) 3.087 7_557
C(4) H(15) 3.479 7_557
C(4) H(46) 3.077 .
C(5) H(10) 3.543 7_557
C(5) H(14) 3.417 7_557
C(5) H(21) 3.292 3_657
C(5) H(22) 3.361 3_657
C(5) H(46) 3.226 .
C(6) H(21) 3.438 3_657
C(6) H(46) 3.370 .
C(7) H(20) 3.491 1_455
C(7) H(46) 3.399 .
C(7) H(49) 3.191 .
C(8) H(27) 3.322 2_656
C(8) H(29) 3.350 1_455
C(8) H(46) 3.265 .
C(8) H(49) 3.069 .
C(9) H(33) 3.532 .
C(10) H(16) 3.568 .
C(10) H(31) 3.559 .
C(10) H(33) 3.162 .
C(10) H(35) 3.163 .
C(11) H(8) 3.540 7_657
C(11) H(35) 2.826 .
C(11) H(38) 3.456 .
C(12) H(7) 3.598 7_657
C(12) H(29) 3.386 7_657
C(12) H(30) 3.145 7_657
C(12) H(35) 3.441 .
C(12) H(38) 3.221 .
C(13) H(29) 3.273 7_657
C(13) H(30) 3.009 7_657
C(13) H(38) 3.155 .
C(14) H(15) 3.489 7_557
C(14) H(22) 3.550 5_455
C(14) H(38) 3.340 .
C(15) H(27) 3.539 2_656
C(16) H(22) 3.431 5_455
C(16) H(27) 3.201 2_656
C(16) H(28) 3.446 1_455
C(16) H(36) 3.087 2_656
C(17) H(12) 3.557 2_556
C(17) H(22) 3.195 5_455
C(17) H(28) 3.127 1_455
C(17) H(28) 3.496 2_656
C(17) H(36) 3.523 2_656
C(17) H(54) 3.247 6_556
C(18) H(12) 3.412 2_556
C(18) H(22) 3.201 5_455
C(18) H(28) 3.098 1_455
C(18) H(29) 3.509 1_455
C(18) H(40) 3.355 1_455
C(18) H(54) 3.216 5_455
C(19) H(1) 3.025 7_557
C(19) H(2) 3.228 7_557
C(19) H(22) 3.466 5_455
C(19) H(28) 3.355 1_455
C(19) H(29) 2.813 1_455
C(19) H(40) 3.517 1_455
C(20) H(1) 3.387 7_557
C(20) H(29) 2.888 1_455
C(21) H(31) 2.802 .
C(21) H(44) 2.913 2_656
C(21) H(45) 2.535 .
C(21) H(47) 3.300 .
C(23) H(3) 3.490 3_657
C(24) H(7) 3.337 .
C(24) H(47) 3.441 .
C(25) H(7) 3.430 .
C(25) H(41) 3.319 7_657
C(25) H(48) 3.180 3_657
C(26) H(3) 3.550 3_657
C(26) H(41) 3.492 7_657
C(26) H(50) 3.181 3_657
C(27) H(3) 3.073 3_657
C(27) H(9) 3.229 7_657
C(27) H(20) 3.188 3_757
C(28) H(3) 3.038 3_657
C(28) H(4) 3.583 1_655
C(28) H(9) 3.440 7_657
C(28) H(19) 3.260 3_757
C(28) H(20) 3.557 3_757
C(29) H(19) 3.555 3_757
C(29) H(51) 3.507 2_656
C(30) H(2) 3.153 3_657
C(30) H(3) 3.173 3_657
C(31) H(2) 3.224 3_657
C(31) H(3) 3.537 3_657
C(31) H(10) 3.427 5_545
C(31) H(19) 3.534 3_757
C(31) H(56) 3.469 2_656
C(32) H(19) 3.323 3_757
C(32) H(37) 3.271 5_545
C(32) H(38) 3.544 5_545
C(32) H(56) 3.534 2_656
C(33) H(18) 3.401 3_757
C(33) H(19) 3.184 3_757
C(33) H(24) 3.519 2_756
C(33) H(37) 3.378 5_545
C(33) H(51) 3.407 2_656
C(34) H(4) 3.440 1_655
C(34) H(19) 3.310 3_757
C(34) H(51) 3.202 2_656
C(35) H(4) 3.592 1_655
C(35) H(31) 3.368 .
C(35) H(34) 3.182 .
C(36) H(31) 3.305 .
C(36) H(34) 3.083 .
C(36) H(49) 3.542 2_656
C(37) H(5) 3.308 2_656
C(37) H(11) 3.416 2_656
C(37) H(27) 3.525 2_756
C(37) H(28) 3.387 2_756
C(37) H(34) 2.882 .
C(38) H(5) 3.289 1_655
C(38) H(27) 3.198 2_756
C(38) H(28) 3.287 2_756
C(38) H(34) 2.746 .
C(38) H(40) 3.383 .
C(39) H(4) 3.411 1_655
C(39) H(5) 3.182 1_655
C(39) H(8) 3.600 7_657
C(39) H(9) 3.508 7_657
C(39) H(34) 2.785 .
C(39) H(40) 3.404 .
C(40) H(4) 3.156 1_655
C(40) H(8) 3.284 7_657
C(40) H(9) 3.164 7_657
C(40) H(34) 2.999 .
C(41) H(11) 3.457 2_656
C(42) H(11) 3.173 2_656
C(43) H(18) 3.446 7_657
C(43) H(23) 2.893 5_455
C(43) H(39) 3.359 2_656
C(44) H(12) 3.529 2_656
C(44) H(13) 3.594 1_655
C(44) H(17) 3.478 7_657
C(44) H(18) 3.532 7_657
C(44) H(53) 3.358 5_555
C(47) H(18) 3.539 3_657
C(47) H(26) 3.186 2_656
C(48) H(13) 3.270 5_545
C(48) H(42) 3.281 5_445
C(48) H(55) 3.413 2_656
C(49) H(12) 3.271 6_546
C(49) H(13) 3.143 5_545
C(49) H(42) 3.116 5_445
C(49) H(54) 3.265 2_656
C(49) H(55) 3.007 2_656
H(1) C(19) 3.025 7_557
H(1) C(20) 3.387 7_557
H(1) H(14) 2.366 7_557
H(1) H(15) 3.075 7_557
H(1) H(46) 3.488 .
H(2) C(19) 3.228 7_557
H(2) C(30) 3.153 3_657
H(2) C(31) 3.224 3_657
H(2) H(10) 3.508 7_557
H(2) H(14) 3.004 7_557
H(2) H(21) 2.578 3_657
H(2) H(22) 2.705 3_657
H(3) C(23) 3.490 3_657
H(3) C(26) 3.550 3_657
H(3) C(27) 3.073 3_657
H(3) C(28) 3.038 3_657
H(3) C(30) 3.173 3_657
H(3) C(31) 3.537 3_657
H(3) H(19) 3.348 1_455
H(3) H(19) 3.305 3_657
H(3) H(20) 3.208 1_455
H(3) H(20) 3.261 3_657
H(3) H(21) 2.897 3_657
H(3) H(22) 3.528 3_657
H(4) C(28) 3.583 1_455
H(4) C(34) 3.440 1_455
H(4) C(35) 3.592 1_455
H(4) C(39) 3.411 1_455
H(4) C(40) 3.156 1_455
H(4) H(19) 3.517 3_657
H(4) H(20) 2.818 1_455
H(4) H(25) 2.888 1_455
H(4) H(29) 3.600 1_455
H(4) H(30) 3.206 1_455
H(4) H(49) 3.159 .
H(4) H(50) 3.569 .
H(5) C(37) 3.308 2_656
H(5) C(38) 3.289 1_455
H(5) C(39) 3.182 1_455
H(5) H(27) 2.406 2_656
H(5) H(28) 3.320 1_455
H(5) H(29) 3.149 1_455
H(5) H(49) 2.937 .
H(6) O(3) 2.912 .
H(6) N(1) 3.388 .
H(6) H(16) 2.888 .
H(6) H(31) 3.087 .
H(6) H(33) 2.987 .
H(6) H(35) 3.245 .
H(6) H(46) 3.301 .
H(7) C(12) 3.598 7_657
H(7) C(24) 3.337 .
H(7) C(25) 3.430 .
H(7) H(8) 2.775 7_657
H(7) H(16) 3.036 .
H(7) H(17) 3.223 .
H(7) H(35) 2.721 .
H(7) H(41) 3.371 7_657
H(8) C(11) 3.540 7_657
H(8) C(39) 3.600 7_657
H(8) C(40) 3.284 7_657
H(8) H(7) 2.775 7_657
H(8) H(8) 3.466 7_657
H(8) H(29) 3.294 7_657
H(8) H(30) 2.680 7_657
H(8) H(35) 3.316 7_657
H(9) C(27) 3.229 7_657
H(9) C(28) 3.440 7_657
H(9) C(39) 3.508 7_657
H(9) C(40) 3.164 7_657
H(9) H(19) 3.314 7_657
H(9) H(29) 3.075 7_657
H(9) H(30) 2.379 7_657
H(9) H(38) 3.518 .
H(10) C(5) 3.543 7_557
H(10) C(31) 3.427 5_455
H(10) H(2) 3.508 7_557
H(10) H(15) 3.479 7_557
H(10) H(22) 2.755 5_455
H(10) H(23) 3.392 5_455
H(11) C(37) 3.416 2_656
H(11) C(41) 3.457 2_656
H(11) C(42) 3.173 2_656
H(11) H(27) 3.012 2_656
H(11) H(28) 3.541 2_656
H(11) H(32) 3.006 2_656
H(11) H(34) 3.136 2_656
H(11) H(36) 2.291 2_656
H(11) H(40) 3.533 2_656
H(12) C(17) 3.557 2_556
H(12) C(18) 3.412 2_556
H(12) C(44) 3.529 2_656
H(12) C(49) 3.271 6_556
H(12) H(12) 3.176 2_556
H(12) H(13) 2.922 2_556
H(12) H(22) 3.549 5_455
H(12) H(28) 3.457 1_455
H(12) H(28) 3.216 2_656
H(12) H(36) 3.177 2_656
H(12) H(40) 3.054 2_656
H(12) H(42) 3.332 2_656
H(12) H(54) 3.505 5_455
H(12) H(54) 2.480 6_556
H(12) H(56) 3.278 6_556
H(13) C(44) 3.594 1_455
H(13) C(48) 3.270 5_455
H(13) C(49) 3.143 5_455
H(13) H(12) 2.922 2_556
H(13) H(22) 3.538 5_455
H(13) H(28) 3.435 1_455
H(13) H(40) 2.912 1_455
H(13) H(42) 3.427 1_455
H(13) H(52) 3.046 5_455
H(13) H(53) 3.062 5_455
H(13) H(54) 2.321 5_455
H(13) H(54) 3.295 6_556
H(14) C(4) 3.087 7_557
H(14) C(5) 3.417 7_557
H(14) H(1) 2.366 7_557
H(14) H(2) 3.004 7_557
H(14) H(29) 2.851 1_455
H(14) H(40) 3.217 1_455
H(15) C(4) 3.479 7_557
H(15) C(14) 3.489 7_557
H(15) H(1) 3.075 7_557
H(15) H(10) 3.479 7_557
H(15) H(15) 3.103 7_557
H(15) H(29) 2.948 1_455
H(16) C(10) 3.568 .
H(16) H(6) 2.888 .
H(16) H(7) 3.036 .
H(16) H(47) 2.776 .
H(17) C(44) 3.478 7_657
H(17) H(7) 3.223 .
H(17) H(41) 2.816 7_657
H(17) H(42) 3.280 7_657
H(17) H(48) 2.815 3_657
H(17) H(50) 3.542 3_657
H(17) H(53) 2.980 3_657
H(18) C(33) 3.401 3_757
H(18) C(43) 3.446 7_657
H(18) C(44) 3.532 7_657
H(18) C(47) 3.539 3_657
H(18) H(24) 3.118 3_757
H(18) H(37) 2.961 7_657
H(18) H(38) 3.091 7_657
H(18) H(41) 3.131 7_657
H(18) H(42) 3.136 7_657
H(18) H(50) 2.570 3_657
H(19) C(28) 3.260 3_757
H(19) C(29) 3.555 3_757
H(19) C(31) 3.534 3_757
H(19) C(32) 3.323 3_757
H(19) C(33) 3.184 3_757
H(19) C(34) 3.310 3_757
H(19) H(3) 3.348 1_655
H(19) H(3) 3.305 3_657
H(19) H(4) 3.517 3_657
H(19) H(9) 3.314 7_657
H(19) H(19) 3.595 3_757
H(19) H(20) 2.515 3_757
H(19) H(24) 3.536 3_757
H(20) C(7) 3.491 1_655
H(20) C(27) 3.188 3_757
H(20) C(28) 3.557 3_757
H(20) H(3) 3.208 1_655
H(20) H(3) 3.261 3_657
H(20) H(4) 2.818 1_655
H(20) H(19) 2.515 3_757
H(20) H(20) 3.242 3_757
H(21) C(5) 3.292 3_657
H(21) C(6) 3.438 3_657
H(21) H(2) 2.578 3_657
H(21) H(3) 2.897 3_657
H(21) H(47) 3.540 .
H(21) H(52) 3.134 .
H(22) C(5) 3.361 3_657
H(22) C(14) 3.550 5_545
H(22) C(16) 3.431 5_545
H(22) C(17) 3.195 5_545
H(22) C(18) 3.201 5_545
H(22) C(19) 3.466 5_545
H(22) H(2) 2.705 3_657
H(22) H(3) 3.528 3_657
H(22) H(10) 2.755 5_545
H(22) H(12) 3.549 5_545
H(22) H(13) 3.538 5_545
H(23) C(43) 2.893 5_545
H(23) H(10) 3.392 5_545
H(23) H(36) 3.566 6_646
H(23) H(37) 2.634 5_545
H(23) H(38) 2.807 5_545
H(23) H(39) 2.743 5_545
H(24) C(33) 3.519 2_756
H(24) H(18) 3.118 3_757
H(24) H(19) 3.536 3_757
H(24) H(24) 2.835 2_756
H(24) H(37) 2.846 5_545
H(24) H(50) 3.264 1_655
H(25) H(4) 2.888 1_655
H(25) H(51) 3.386 2_656
H(26) O(1) 2.829 2_656
H(26) N(2) 3.275 2_656
H(26) C(47) 3.186 2_656
H(26) H(31) 3.376 .
H(26) H(43) 2.811 2_656
H(26) H(44) 2.991 2_656
H(26) H(49) 2.728 2_656
H(26) H(51) 2.835 2_656
H(27) O(1) 2.936 2_656
H(27) C(1) 3.273 2_656
H(27) C(8) 3.322 2_656
H(27) C(15) 3.539 2_656
H(27) C(16) 3.201 2_656
H(27) C(37) 3.525 2_756
H(27) C(38) 3.198 2_756
H(27) H(5) 2.406 2_656
H(27) H(11) 3.012 2_656
H(27) H(27) 3.468 2_756
H(27) H(28) 2.864 2_756
H(27) H(34) 3.389 .
H(28) C(16) 3.446 1_655
H(28) C(17) 3.127 1_655
H(28) C(17) 3.496 2_656
H(28) C(18) 3.098 1_655
H(28) C(19) 3.355 1_655
H(28) C(37) 3.387 2_756
H(28) C(38) 3.287 2_756
H(28) H(5) 3.320 1_655
H(28) H(11) 3.541 2_656
H(28) H(12) 3.457 1_655
H(28) H(12) 3.216 2_656
H(28) H(13) 3.435 1_655
H(28) H(27) 2.864 2_756
H(28) H(28) 2.654 2_756
H(28) H(34) 3.210 .
H(28) H(40) 3.251 .
H(29) C(8) 3.350 1_655
H(29) C(12) 3.386 7_657
H(29) C(13) 3.273 7_657
H(29) C(18) 3.509 1_655
H(29) C(19) 2.813 1_655
H(29) C(20) 2.888 1_655
H(29) H(4) 3.600 1_655
H(29) H(5) 3.149 1_655
H(29) H(8) 3.294 7_657
H(29) H(9) 3.075 7_657
H(29) H(14) 2.851 1_655
H(29) H(15) 2.948 1_655
H(29) H(34) 3.253 .
H(29) H(40) 3.269 .
H(30) C(12) 3.145 7_657
H(30) C(13) 3.009 7_657
H(30) H(4) 3.206 1_655
H(30) H(8) 2.680 7_657
H(30) H(9) 2.379 7_657
H(30) H(34) 3.544 .
H(31) O(2) 3.092 .
H(31) O(2) 3.296 2_656
H(31) O(3) 1.812 .
H(31) O(4) 3.567 .
H(31) C(10) 3.559 .
H(31) C(21) 2.802 .
H(31) C(35) 3.368 .
H(31) C(36) 3.305 .
H(31) H(6) 3.087 .
H(31) H(26) 3.376 .
H(31) H(32) 3.515 2_656
H(32) O(1) 3.012 2_656
H(32) O(2) 3.124 .
H(32) O(2) 1.925 2_656
H(32) O(3) 3.208 .
H(32) N(1) 3.175 2_656
H(32) C(1) 2.740 2_656
H(32) H(11) 3.006 2_656
H(32) H(31) 3.515 2_656
H(32) H(32) 2.930 2_656
H(32) H(33) 2.663 2_656
H(32) H(39) 3.440 2_656
H(33) O(1) 3.514 .
H(33) O(2) 1.955 .
H(33) O(2) 3.160 2_656
H(33) O(3) 3.048 .
H(33) N(1) 3.283 2_656
H(33) C(1) 2.858 .
H(33) C(9) 3.532 .
H(33) C(10) 3.162 .
H(33) H(6) 2.987 .
H(33) H(32) 2.663 2_656
H(33) H(33) 3.100 2_656
H(34) O(3) 3.511 .
H(34) C(35) 3.182 .
H(34) C(36) 3.083 .
H(34) C(37) 2.882 .
H(34) C(38) 2.746 .
H(34) C(39) 2.785 .
H(34) C(40) 2.999 .
H(34) H(11) 3.136 2_656
H(34) H(27) 3.389 .
H(34) H(28) 3.210 .
H(34) H(29) 3.253 .
H(34) H(30) 3.544 .
H(35) O(3) 3.341 .
H(35) C(10) 3.163 .
H(35) C(11) 2.826 .
H(35) C(12) 3.441 .
H(35) H(6) 3.245 .
H(35) H(7) 2.721 .
H(35) H(8) 3.316 7_657
H(36) O(2) 3.018 2_656
H(36) C(16) 3.087 2_656
H(36) C(17) 3.523 2_656
H(36) H(11) 2.291 2_656
H(36) H(12) 3.177 2_656
H(36) H(23) 3.566 6_656
H(36) H(39) 3.266 2_656
H(37) C(32) 3.271 5_455
H(37) C(33) 3.378 5_455
H(37) H(18) 2.961 7_657
H(37) H(23) 2.634 5_455
H(37) H(24) 2.846 5_455
H(37) H(39) 3.379 2_656
H(38) C(11) 3.456 .
H(38) C(12) 3.221 .
H(38) C(13) 3.155 .
H(38) C(14) 3.340 .
H(38) C(32) 3.544 5_455
H(38) H(9) 3.518 .
H(38) H(18) 3.091 7_657
H(38) H(23) 2.807 5_455
H(39) O(2) 2.819 .
H(39) C(43) 3.359 2_656
H(39) H(23) 2.743 5_455
H(39) H(32) 3.440 2_656
H(39) H(36) 3.266 2_656
H(39) H(37) 3.379 2_656
H(39) H(39) 2.646 2_656
H(40) C(18) 3.355 1_655
H(40) C(19) 3.517 1_655
H(40) C(38) 3.383 .
H(40) C(39) 3.404 .
H(40) H(11) 3.533 2_656
H(40) H(12) 3.054 2_656
H(40) H(13) 2.912 1_655
H(40) H(14) 3.217 1_655
H(40) H(28) 3.251 .
H(40) H(29) 3.269 .
H(40) H(53) 3.516 5_555
H(40) H(54) 3.456 5_555
H(41) C(25) 3.319 7_657
H(41) C(26) 3.492 7_657
H(41) H(7) 3.371 7_657
H(41) H(17) 2.816 7_657
H(41) H(18) 3.131 7_657
H(41) H(53) 3.519 5_555
H(42) C(48) 3.281 5_555
H(42) C(49) 3.116 5_555
H(42) H(12) 3.332 2_656
H(42) H(13) 3.427 1_655
H(42) H(17) 3.280 7_657
H(42) H(18) 3.136 7_657
H(42) H(50) 3.434 5_555
H(42) H(53) 2.597 5_555
H(42) H(54) 2.943 5_555
H(42) H(56) 2.727 5_555
H(43) O(1) 1.825 .
H(43) O(3) 3.301 .
H(43) O(4) 3.397 .
H(43) O(4) 3.150 2_656
H(43) C(1) 2.947 .
H(43) H(26) 2.811 2_656
H(44) O(1) 3.192 .
H(44) O(3) 3.520 2_656
H(44) O(4) 3.047 .
H(44) O(4) 1.989 2_656
H(44) N(2) 3.227 2_656
H(44) C(21) 2.913 2_656
H(44) H(26) 2.991 2_656
H(44) H(44) 2.874 2_656
H(44) H(45) 2.746 2_656
H(44) H(55) 3.296 2_656
H(45) O(1) 3.118 .
H(45) O(3) 2.540 .
H(45) O(4) 1.986 .
H(45) O(4) 3.289 2_656
H(45) N(2) 3.395 2_656
H(45) C(21) 2.535 .
H(45) H(44) 2.746 2_656
H(45) H(45) 3.277 2_656
H(45) H(55) 3.303 2_656
H(46) O(1) 3.023 .
H(46) C(3) 3.112 .
H(46) C(4) 3.077 .
H(46) C(5) 3.226 .
H(46) C(6) 3.370 .
H(46) C(7) 3.399 .
H(46) C(8) 3.265 .
H(46) H(1) 3.488 .
H(46) H(6) 3.301 .
H(47) O(3) 3.267 .
H(47) O(4) 3.271 .
H(47) C(21) 3.300 .
H(47) C(24) 3.441 .
H(47) H(16) 2.776 .
H(47) H(21) 3.540 .
H(48) C(25) 3.180 3_657
H(48) H(17) 2.815 3_657
H(49) O(1) 2.833 .
H(49) C(7) 3.191 .
H(49) C(8) 3.069 .
H(49) C(36) 3.542 2_656
H(49) H(4) 3.159 .
H(49) H(5) 2.937 .
H(49) H(26) 2.728 2_656
H(50) C(26) 3.181 3_657
H(50) H(4) 3.569 .
H(50) H(17) 3.542 3_657
H(50) H(18) 2.570 3_657
H(50) H(24) 3.264 1_455
H(50) H(42) 3.434 5_445
H(51) O(4) 3.348 2_656
H(51) C(29) 3.507 2_656
H(51) C(33) 3.407 2_656
H(51) C(34) 3.202 2_656
H(51) H(25) 3.386 2_656
H(51) H(26) 2.835 2_656
H(52) O(4) 2.829 .
H(52) H(13) 3.046 5_545
H(52) H(21) 3.134 .
H(52) H(55) 2.896 2_656
H(53) C(44) 3.358 5_445
H(53) H(13) 3.062 5_545
H(53) H(17) 2.980 3_657
H(53) H(40) 3.516 5_445
H(53) H(41) 3.519 5_445
H(53) H(42) 2.597 5_445
H(54) C(17) 3.247 6_546
H(54) C(18) 3.216 5_545
H(54) C(49) 3.265 2_656
H(54) H(12) 3.505 5_545
H(54) H(12) 2.480 6_546
H(54) H(13) 2.321 5_545
H(54) H(13) 3.295 6_546
H(54) H(40) 3.456 5_445
H(54) H(42) 2.943 5_445
H(54) H(54) 2.748 2_656
H(54) H(55) 2.917 2_656
H(55) O(4) 3.599 .
H(55) O(4) 2.540 2_656
H(55) C(48) 3.413 2_656
H(55) C(49) 3.007 2_656
H(55) H(44) 3.296 2_656
H(55) H(45) 3.303 2_656
H(55) H(52) 2.896 2_656
H(55) H(54) 2.917 2_656
H(55) H(55) 2.428 2_656
H(56) O(4) 3.525 2_656
H(56) C(31) 3.469 2_656
H(56) C(32) 3.534 2_656
H(56) H(12) 3.278 6_546
H(56) H(42) 2.727 5_445

loop_
_geom_torsion_atom_site_label_1
_geom_torsion_atom_site_label_2
_geom_torsion_atom_site_label_3
_geom_torsion_atom_site_label_4
_geom_torsion
O(1) C(1) C(2) C(3) 8.1(5)
O(1) C(1) C(2) C(9) 127.8(4)
O(1) C(1) C(2) C(15) -110.6(5)
O(2) C(1) C(2) C(3) -170.6(4)
O(2) C(1) C(2) C(9) -50.9(5)
O(2) C(1) C(2) C(15) 70.7(5)
C(1) C(2) C(3) C(4) 119.1(5)
C(1) C(2) C(3) C(8) -62.4(6)
C(1) C(2) C(9) C(10) -50.5(6)
C(1) C(2) C(9) C(14) 129.8(5)
C(1) C(2) C(15) C(16) -15.7(7)
C(1) C(2) C(15) C(20) 163.4(4)
C(3) C(2) C(9) C(10) 69.3(6)
C(3) C(2) C(9) C(14) -110.4(5)
C(9) C(2) C(3) C(4) 2.1(7)
C(9) C(2) C(3) C(8) -179.4(5)
C(3) C(2) C(15) C(16) -136.0(5)
C(3) C(2) C(15) C(20) 43.1(6)
C(15) C(2) C(3) C(4) -121.7(5)
C(15) C(2) C(3) C(8) 56.9(6)
C(9) C(2) C(15) C(16) 101.7(5)
C(9) C(2) C(15) C(20) -79.2(6)
C(15) C(2) C(9) C(10) -169.7(4)
C(15) C(2) C(9) C(14) 10.6(7)
C(2) C(3) C(4) C(5) 177.5(5)
C(2) C(3) C(8) C(7) -178.1(5)
C(4) C(3) C(8) C(7) 0.5(9)
C(8) C(3) C(4) C(5) -1.0(9)
C(3) C(4) C(5) C(6) 2.4(10)
C(4) C(5) C(6) C(7) -3.0(11)
C(5) C(6) C(7) C(8) 2.4(10)
C(6) C(7) C(8) C(3) -1.1(9)
C(2) C(9) C(10) C(11) -176.3(5)
C(2) C(9) C(14) C(13) 177.0(5)
C(10) C(9) C(14) C(13) -2.7(8)
C(14) C(9) C(10) C(11) 3.4(8)
C(9) C(10) C(11) C(12) -3.0(9)
C(10) C(11) C(12) C(13) 1.7(9)
C(11) C(12) C(13) C(14) -1.0(9)
C(12) C(13) C(14) C(9) 1.5(9)
C(2) C(15) C(16) C(17) -179.7(5)
C(2) C(15) C(20) C(19) 178.5(5)
C(16) C(15) C(20) C(19) -2.3(8)
C(20) C(15) C(16) C(17) 1.2(8)
C(15) C(16) C(17) C(18) 0.7(9)
C(16) C(17) C(18) C(19) -1.7(10)
C(17) C(18) C(19) C(20) 0.6(9)
C(18) C(19) C(20) C(15) 1.4(8)
O(3) C(21) C(22) C(23) 61.0(6)
O(3) C(21) C(22) C(29) 179.5(4)
O(3) C(21) C(22) C(35) -59.7(6)
O(4) C(21) C(22) C(23) -121.1(5)
O(4) C(21) C(22) C(29) -2.6(7)
O(4) C(21) C(22) C(35) 118.2(5)
C(21) C(22) C(23) C(24) -14.8(8)
C(21) C(22) C(23) C(28) 169.2(5)
C(21) C(22) C(29) C(30) -60.2(5)
C(21) C(22) C(29) C(34) 120.2(5)
C(21) C(22) C(35) C(36) -51.9(6)
C(21) C(22) C(35) C(40) 126.4(5)
C(23) C(22) C(29) C(30) 61.3(5)
C(23) C(22) C(29) C(34) -118.2(5)
C(29) C(22) C(23) C(24) -134.9(6)
C(29) C(22) C(23) C(28) 49.1(6)
C(23) C(22) C(35) C(36) -173.2(4)
C(23) C(22) C(35) C(40) 5.1(7)
C(35) C(22) C(23) C(24) 102.6(6)
C(35) C(22) C(23) C(28) -73.5(6)
C(29) C(22) C(35) C(36) 67.2(5)
C(29) C(22) C(35) C(40) -114.4(5)
C(35) C(22) C(29) C(30) -176.8(4)
C(35) C(22) C(29) C(34) 3.6(6)
C(22) C(23) C(24) C(25) -175.7(6)
C(22) C(23) C(28) C(27) 175.3(5)
C(24) C(23) C(28) C(27) -1.0(8)
C(28) C(23) C(24) C(25) 0.4(7)
C(23) C(24) C(25) C(26) 1.9(11)
C(24) C(25) C(26) C(27) -3.6(11)
C(25) C(26) C(27) C(28) 2.9(10)
C(26) C(27) C(28) C(23) -0.7(9)
C(22) C(29) C(30) C(31) 179.2(4)
C(22) C(29) C(34) C(33) -179.7(4)
C(30) C(29) C(34) C(33) 0.7(7)
C(34) C(29) C(30) C(31) -1.2(7)
C(29) C(30) C(31) C(32) 0.7(9)
C(30) C(31) C(32) C(33) 0.3(7)
C(31) C(32) C(33) C(34) -0.7(9)
C(32) C(33) C(34) C(29) 0.2(6)
C(22) C(35) C(36) C(37) -179.2(5)
C(22) C(35) C(40) C(39) 178.8(5)
C(36) C(35) C(40) C(39) -2.8(8)
C(40) C(35) C(36) C(37) 2.4(8)
C(35) C(36) C(37) C(38) -0.2(7)
C(36) C(37) C(38) C(39) -1.6(9)
C(37) C(38) C(39) C(40) 1.1(9)
C(38) C(39) C(40) C(35) 1.2(8)
N(1) C(41) C(42) C(43) 58.5(8)
N(1) C(41) C(42) C(44) -175.6(6)
N(2) C(45) C(48) C(49) -66.9(12)
C(46) C(45) C(48) C(49) -179.6(10)
C(47) C(45) C(48) C(49) 55.3(13)
